data_7244686
loop_
_publ_author_name
'Baruah, Jubaraj Bikash'
'Nath, Jitendra'

_publ_section_title
;
 Polymorphic Solvates, Ionic-cocrystals and C-N Bond Formation to Form
 Ionic Cocrystal In Sulfamethoxazole and Sulfathiazole Derived Urea
;
_journal_name_full CrystEngComm
_journal_paper_doi 10.1039/D1CE01731D
_journal_year 2022
_chemical_formula_sum 'C37 H59 I N6 O6 S'
_chemical_formula_weight 842.86
_space_group_crystal_system triclinic
_space_group_IT_number 2
_space_group_name_Hall '-P 1'
_space_group_name_H-M_alt 'P -1'
_atom_sites_solution_hydrogens geom
_audit_creation_method SHELXL-2014/7
_audit_update_record
;
2021-12-03 deposited with the CCDC.	2022-03-30 downloaded from the CCDC.
;
_cell_angle_alpha 101.513(4)
_cell_angle_beta 90.566(5)
_cell_angle_gamma 104.734(4)
_cell_formula_units_Z 2
_cell_length_a 9.4076(13)
_cell_length_b 9.9862(12)
_cell_length_c 24.181(3)
_cell_measurement_reflns_used 9930
_cell_measurement_temperature 296(2)
_cell_measurement_theta_max 20.34
_cell_measurement_theta_min 2.24
_cell_volume 2148.4(5)
_computing_structure_refinement 'SHELXL-2014/7 (Sheldrick, 2014)'
_diffrn_ambient_temperature 296(2)
_diffrn_measured_fraction_theta_full 1.000
_diffrn_measured_fraction_theta_max 1.000
_diffrn_measurement_device_type 'Bruker APEX-II CCD'
_diffrn_measurement_method '\f and \w scans'
_diffrn_radiation_type MoK\a
_diffrn_radiation_wavelength 0.71073
_diffrn_reflns_av_R_equivalents 0.0807
_diffrn_reflns_av_unetI/netI 0.0474
_diffrn_reflns_Laue_measured_fraction_full 1.000
_diffrn_reflns_Laue_measured_fraction_max 1.000
_diffrn_reflns_limit_h_max 11
_diffrn_reflns_limit_h_min -11
_diffrn_reflns_limit_k_max 11
_diffrn_reflns_limit_k_min -11
_diffrn_reflns_limit_l_max 28
_diffrn_reflns_limit_l_min -28
_diffrn_reflns_number 63801
_diffrn_reflns_point_group_measured_fraction_full 1.000
_diffrn_reflns_point_group_measured_fraction_max 1.000
_diffrn_reflns_theta_full 25.049
_diffrn_reflns_theta_max 25.049
_diffrn_reflns_theta_min 1.722
_exptl_absorpt_coefficient_mu 0.841
_exptl_absorpt_correction_type none
_exptl_absorpt_process_details none
_exptl_crystal_colour Yellow
_exptl_crystal_density_diffrn 1.303
_exptl_crystal_description Plate
_exptl_crystal_F_000 880
_exptl_crystal_size_max 0.29
_exptl_crystal_size_mid 0.27
_exptl_crystal_size_min 0.25
_refine_diff_density_max 0.686
_refine_diff_density_min -0.353
_refine_diff_density_rms 0.095
_refine_ls_extinction_method none
_refine_ls_goodness_of_fit_ref 1.026
_refine_ls_hydrogen_treatment constr
_refine_ls_matrix_type full
_refine_ls_number_parameters 466
_refine_ls_number_reflns 7609
_refine_ls_number_restraints 3
_refine_ls_restrained_S_all 1.062
_refine_ls_R_factor_all 0.1033
_refine_ls_R_factor_gt 0.0528
_refine_ls_shift/su_max 0.004
_refine_ls_shift/su_mean 0.000
_refine_ls_structure_factor_coef Fsqd
_refine_ls_weighting_details 'w=1/[\s^2^(Fo^2^)+(0.1000P)^2^+0.4834P] where P=(Fo^2^+2Fc^2^)/3'
_refine_ls_weighting_scheme calc
_refine_ls_wR_factor_gt 0.1446
_refine_ls_wR_factor_ref 0.1807
_reflns_Friedel_coverage 0.000
_reflns_number_gt 4508
_reflns_number_total 7609
_reflns_threshold_expression 'I > 2\s(I)'
_cod_data_source_file d1ce01731d2.cif
_cod_data_source_block SMZT_TBAI
_cod_database_code 7244686
_shelx_shelxl_version_number 2014/7
_shelx_space_group_comment
;
The symmetry employed for this shelxl refinement is uniquely defined
by the following loop, which should always be used as a source of
symmetry information in preference to the above space-group names.
They are only intended as comments.
;

loop_
_space_group_symop_operation_xyz
'x, y, z'
'-x, -y, -z'

loop_
_atom_site_label
_atom_site_type_symbol
_atom_site_fract_x
_atom_site_fract_y
_atom_site_fract_z
_atom_site_U_iso_or_equiv
_atom_site_adp_type
_atom_site_occupancy
_atom_site_site_symmetry_order
_atom_site_calc_flag
_atom_site_refinement_flags_posn
_atom_site_refinement_flags_adp
_atom_site_refinement_flags_occupancy
_atom_site_disorder_assembly
_atom_site_disorder_group
I1 I 0.89233(4) 0.46339(4) 0.29460(2) 0.0931(2) Uani 1 1 d . . . . .
S1 S 0.48367(18) 0.05436(14) 0.12998(6) 0.0789(4) Uani 1 1 d . . . . .
O3 O 0.3661(4) 0.3866(4) 0.39668(15) 0.0861(11) Uani 1 1 d . . . . .
O4 O 0.5896(5) -0.0056(4) 0.15036(17) 0.1011(13) Uani 1 1 d . . . . .
N2 N 0.1661(4) 0.4757(5) 0.40169(17) 0.0711(11) Uani 1 1 d . . . . .
H2N H 0.0874 0.4722 0.3824 0.085 Uiso 1 1 calc R U . . .
O5 O 0.3710(5) -0.0310(4) 0.08934(16) 0.0949(12) Uani 1 1 d . . . . .
N3 N 0.2056(5) 0.3387(5) 0.31979(18) 0.0750(12) Uani 1 1 d . . . . .
H3N H 0.1197 0.3452 0.3102 0.090 Uiso 1 1 calc R U . . .
O1 O 0.3393(5) 0.8500(4) 0.64640(18) 0.1009(13) Uani 1 1 d . . . . .
O2 O 0.1230(6) 0.8764(5) 0.63116(19) 0.1132(15) Uani 1 1 d . . . . .
N1 N 0.2254(6) 0.8244(5) 0.6168(2) 0.0844(13) Uani 1 1 d . . . . .
N4 N 0.5775(5) 0.1822(4) 0.10101(18) 0.0751(12) Uani 1 1 d . . . . .
N6 N 0.5063(5) 0.2539(4) 0.72451(18) 0.0712(11) Uani 1 1 d . . . . .
C6 C 0.1859(5) 0.5592(5) 0.4558(2) 0.0640(12) Uani 1 1 d . . . . .
C4 C 0.0862(6) 0.6384(6) 0.4711(2) 0.0716(14) Uani 1 1 d . . . . .
H4 H 0.0099 0.6330 0.4453 0.086 Uiso 1 1 calc R U . . .
C7 C 0.2560(6) 0.3985(5) 0.3751(2) 0.0646(12) Uani 1 1 d . . . . .
C8 C 0.2759(6) 0.2694(5) 0.2775(2) 0.0649(12) Uani 1 1 d . . . . .
C3 C 0.0976(6) 0.7242(6) 0.5231(2) 0.0762(14) Uani 1 1 d . . . . .
H3 H 0.0293 0.7763 0.5330 0.091 Uiso 1 1 calc R U . . .
C5 C 0.2985(6) 0.5678(6) 0.4950(2) 0.0701(13) Uani 1 1 d . . . . .
H5 H 0.3654 0.5138 0.4857 0.084 Uiso 1 1 calc R U . . .
C2 C 0.3119(6) 0.6554(6) 0.5475(2) 0.0730(14) Uani 1 1 d . . . . .
H2A H 0.3881 0.6619 0.5735 0.088 Uiso 1 1 calc R U . . .
C1 C 0.2115(6) 0.7329(5) 0.5609(2) 0.0665(13) Uani 1 1 d . . . . .
O6 O 0.4249(9) 0.3967(6) 0.0360(3) 0.170(3) Uani 1 1 d . . . . .
C9 C 0.4174(6) 0.2540(6) 0.2844(2) 0.0739(14) Uani 1 1 d . . . . .
H9 H 0.4696 0.2883 0.3194 0.089 Uiso 1 1 calc R U . . .
C34 C 0.5938(6) 0.1473(6) 0.7014(3) 0.0820(16) Uani 1 1 d . . . . .
H34A H 0.6218 0.1094 0.7326 0.098 Uiso 1 1 calc R U . . .
H34B H 0.5289 0.0693 0.6749 0.098 Uiso 1 1 calc R U . . .
C14 C 0.4997(7) 0.2396(6) 0.0672(2) 0.0802(15) Uani 1 1 d . . . . .
C10 C 0.1978(6) 0.2150(6) 0.2255(2) 0.0805(16) Uani 1 1 d . . . . .
H10 H 0.1028 0.2243 0.2206 0.097 Uiso 1 1 calc R U . . .
C13 C 0.4020(6) 0.1332(5) 0.1875(2) 0.0677(13) Uani 1 1 d . . . . .
C33 C 0.3706(6) 0.1716(6) 0.7480(2) 0.0770(15) Uani 1 1 d . . . . .
H33A H 0.3153 0.0980 0.7173 0.092 Uiso 1 1 calc R U . . .
H33B H 0.4027 0.1249 0.7755 0.092 Uiso 1 1 calc R U . . .
C12 C 0.4802(6) 0.1881(5) 0.2393(2) 0.0721(14) Uani 1 1 d . . . . .
H12 H 0.5759 0.1804 0.2437 0.086 Uiso 1 1 calc R U . . .
C11 C 0.2616(6) 0.1469(6) 0.1810(2) 0.0809(15) Uani 1 1 d . . . . .
H11 H 0.2088 0.1100 0.1463 0.097 Uiso 1 1 calc R U . . .
C24 C 0.3737(8) 0.2198(7) 0.6290(3) 0.0984(19) Uani 1 1 d . . . . .
H24A H 0.2811 0.1702 0.6415 0.118 Uiso 1 1 calc R U . . .
H24B H 0.4262 0.1500 0.6137 0.118 Uiso 1 1 calc R U . . .
C26 C 0.5981(7) 0.3720(6) 0.7704(3) 0.0910(18) Uani 1 1 d . . . . .
H26A H 0.5426 0.4415 0.7818 0.109 Uiso 1 1 calc R U . . .
H26B H 0.6864 0.4184 0.7542 0.109 Uiso 1 1 calc R U . . .
C27 C 0.6441(7) 0.3277(7) 0.8232(3) 0.0994(19) Uani 1 1 d . . . . .
H27A H 0.5577 0.2983 0.8438 0.119 Uiso 1 1 calc R U . . .
H27B H 0.6846 0.2469 0.8118 0.119 Uiso 1 1 calc R U . . .
C25 C 0.4634(7) 0.3216(6) 0.6791(2) 0.0833(16) Uani 1 1 d . . . . .
H25A H 0.5524 0.3759 0.6658 0.100 Uiso 1 1 calc R U . . .
H25B H 0.4076 0.3874 0.6955 0.100 Uiso 1 1 calc R U . . .
N5 N 0.5075(10) 0.3737(7) 0.0808(3) 0.148(3) Uani 1 1 d . . . . .
C15 C 0.4168(8) 0.1786(7) 0.0167(3) 0.0998(19) Uani 1 1 d . . . . .
H15 H 0.3971 0.0834 -0.0008 0.120 Uiso 1 1 calc R U . . .
C16 C 0.3720(9) 0.2705(9) -0.0019(3) 0.107(2) Uani 1 1 d . . . . .
C32 C 0.2683(7) 0.2529(7) 0.7754(3) 0.0957(18) Uani 1 1 d . . . . .
H32A H 0.2412 0.3074 0.7500 0.115 Uiso 1 1 calc R U . . .
H32B H 0.3169 0.3184 0.8095 0.115 Uiso 1 1 calc R U . . .
C35 C 0.7291(8) 0.2012(8) 0.6726(3) 0.112(2) Uani 1 1 d . . . . .
H35A H 0.7976 0.2786 0.6981 0.135 Uiso 1 1 calc R U . . .
H35B H 0.7046 0.2351 0.6397 0.135 Uiso 1 1 calc R U . . .
C23 C 0.3426(9) 0.2927(8) 0.5828(3) 0.120(2) Uani 1 1 d . . . . .
H23A H 0.2835 0.3571 0.5973 0.144 Uiso 1 1 calc R U . . .
H23B H 0.4351 0.3486 0.5726 0.144 Uiso 1 1 calc R U . . .
C28 C 0.7557(9) 0.4435(8) 0.8615(3) 0.124(3) Uani 1 1 d . . . . .
H28A H 0.7171 0.5258 0.8715 0.149 Uiso 1 1 calc R U . . .
H28B H 0.8440 0.4699 0.8415 0.149 Uiso 1 1 calc R U . . .
C31 C 0.1308(8) 0.1515(8) 0.7901(3) 0.113(2) Uani 1 1 d . . . . .
H31A H 0.0861 0.0838 0.7560 0.135 Uiso 1 1 calc R U . . .
H31B H 0.1593 0.0991 0.8162 0.135 Uiso 1 1 calc R U . . .
C29 C 0.7950(10) 0.4007(9) 0.9147(3) 0.136(3) Uani 1 1 d . . . . .
H29A H 0.7164 0.4006 0.9397 0.204 Uiso 1 1 calc R U . . .
H29B H 0.8837 0.4666 0.9330 0.204 Uiso 1 1 calc R U . . .
H29C H 0.8102 0.3075 0.9054 0.204 Uiso 1 1 calc R U . . .
C22 C 0.2637(11) 0.1915(10) 0.5308(3) 0.144(3) Uani 1 1 d . . . . .
H22A H 0.3211 0.1268 0.5163 0.216 Uiso 1 1 calc R U . . .
H22B H 0.2500 0.2434 0.5026 0.216 Uiso 1 1 calc R U . . .
H22C H 0.1695 0.1395 0.5400 0.216 Uiso 1 1 calc R U . . .
C36 C 0.7989(11) 0.0730(12) 0.6543(6) 0.182(5) Uani 1 1 d D . . . .
H36A H 0.8594 0.0700 0.6865 0.218 Uiso 1 1 calc R U . . .
H36B H 0.7188 -0.0127 0.6476 0.218 Uiso 1 1 calc R U . . .
C30 C 0.0233(10) 0.2204(11) 0.8152(4) 0.156(4) Uani 1 1 d . . . . .
H30A H 0.0694 0.2951 0.8465 0.234 Uiso 1 1 calc R U . . .
H30B H -0.0538 0.1528 0.8283 0.234 Uiso 1 1 calc R U . . .
H30C H -0.0177 0.2592 0.7875 0.234 Uiso 1 1 calc R U . . .
C17 C 0.2854(12) 0.2804(11) -0.0524(4) 0.158(4) Uani 1 1 d . . . . .
H17A H 0.2355 0.1869 -0.0727 0.236 Uiso 1 1 calc R U . . .
H17B H 0.3508 0.3283 -0.0767 0.236 Uiso 1 1 calc R U . . .
H17C H 0.2143 0.3323 -0.0403 0.236 Uiso 1 1 calc R U . . .
C37 C 0.884(3) 0.066(2) 0.6075(6) 0.372(16) Uani 1 1 d D . . . .
H37A H 0.8224 0.0475 0.5736 0.558 Uiso 1 1 calc R U . . .
H37B H 0.9315 -0.0095 0.6061 0.558 Uiso 1 1 calc R U . . .
H37C H 0.9577 0.1538 0.6106 0.558 Uiso 1 1 calc R U . . .
C18 C 0.7126(8) 0.2832(7) 0.1340(3) 0.103(2) Uani 1 1 d . . . . .
H18A H 0.6872 0.3669 0.1545 0.124 Uiso 1 1 calc R U . . .
H18B H 0.7480 0.2383 0.1614 0.124 Uiso 1 1 calc R U . . .
C19 C 0.8304(10) 0.3248(12) 0.0960(4) 0.174(5) Uani 1 1 d . . . . .
H19A H 0.8068 0.3996 0.0805 0.209 Uiso 1 1 calc R U . . .
H19B H 0.9195 0.3687 0.1203 0.209 Uiso 1 1 calc R U . . .
C20 C 0.8701(12) 0.2343(16) 0.0503(6) 0.245(8) Uani 1 1 d D . . . .
H20A H 0.9258 0.2886 0.0249 0.294 Uiso 1 1 calc R U . . .
H20B H 0.7827 0.1694 0.0294 0.294 Uiso 1 1 calc R U . . .
C21 C 0.968(2) 0.1486(15) 0.0754(9) 0.347(15) Uani 1 1 d D . . . .
H21A H 1.0212 0.2060 0.1096 0.521 Uiso 1 1 calc R U . . .
H21B H 1.0361 0.1249 0.0483 0.521 Uiso 1 1 calc R U . . .
H21C H 0.9051 0.0634 0.0834 0.521 Uiso 1 1 calc R U . . .

loop_
_atom_site_aniso_label
_atom_site_aniso_U_11
_atom_site_aniso_U_22
_atom_site_aniso_U_33
_atom_site_aniso_U_23
_atom_site_aniso_U_13
_atom_site_aniso_U_12
I1 0.0821(3) 0.0977(3) 0.1001(4) 0.0232(2) -0.0265(2) 0.0238(2)
S1 0.1021(11) 0.0685(8) 0.0686(8) 0.0154(7) 0.0003(8) 0.0261(8)
O3 0.077(3) 0.116(3) 0.069(2) 0.008(2) -0.0119(19) 0.042(2)
O4 0.139(4) 0.099(3) 0.085(3) 0.025(2) 0.007(3) 0.062(3)
N2 0.057(3) 0.096(3) 0.061(3) 0.014(2) -0.004(2) 0.024(2)
O5 0.115(3) 0.073(2) 0.077(2) -0.0013(19) -0.007(2) 0.003(2)
N3 0.061(3) 0.098(3) 0.067(3) 0.015(2) -0.005(2) 0.024(2)
O1 0.104(3) 0.091(3) 0.095(3) -0.003(2) -0.035(3) 0.022(2)
O2 0.123(4) 0.121(4) 0.093(3) -0.017(3) -0.014(3) 0.058(3)
N1 0.092(4) 0.073(3) 0.082(3) 0.007(3) -0.009(3) 0.018(3)
N4 0.079(3) 0.070(3) 0.073(3) 0.014(2) -0.001(2) 0.015(2)
N6 0.069(3) 0.067(2) 0.080(3) 0.024(2) 0.002(2) 0.014(2)
C6 0.056(3) 0.074(3) 0.061(3) 0.025(3) -0.004(2) 0.008(2)
C4 0.060(3) 0.085(3) 0.072(3) 0.015(3) -0.015(3) 0.022(3)
C7 0.061(3) 0.077(3) 0.056(3) 0.020(2) 0.001(3) 0.014(3)
C8 0.064(3) 0.067(3) 0.061(3) 0.011(2) -0.004(3) 0.014(2)
C3 0.076(4) 0.074(3) 0.080(4) 0.010(3) -0.008(3) 0.027(3)
C5 0.063(3) 0.090(4) 0.063(3) 0.016(3) -0.003(2) 0.030(3)
C2 0.067(3) 0.088(4) 0.062(3) 0.020(3) -0.011(3) 0.015(3)
C1 0.068(3) 0.064(3) 0.065(3) 0.013(3) -0.006(3) 0.012(3)
O6 0.291(9) 0.127(4) 0.122(4) 0.039(4) -0.034(5) 0.100(5)
C9 0.082(4) 0.083(3) 0.056(3) 0.010(3) -0.009(3) 0.026(3)
C34 0.079(4) 0.074(3) 0.096(4) 0.020(3) -0.002(3) 0.023(3)
C14 0.100(4) 0.077(4) 0.071(4) 0.021(3) 0.010(3) 0.033(3)
C10 0.062(3) 0.104(4) 0.070(4) 0.010(3) -0.010(3) 0.019(3)
C13 0.081(4) 0.063(3) 0.058(3) 0.015(2) -0.005(3) 0.016(3)
C33 0.067(3) 0.081(3) 0.087(4) 0.041(3) -0.002(3) 0.007(3)
C12 0.078(4) 0.077(3) 0.066(3) 0.019(3) -0.003(3) 0.028(3)
C11 0.077(4) 0.093(4) 0.063(3) 0.007(3) -0.013(3) 0.012(3)
C24 0.111(5) 0.096(4) 0.096(4) 0.042(4) -0.009(4) 0.025(4)
C26 0.087(4) 0.070(3) 0.104(5) 0.017(3) 0.002(4) -0.001(3)
C27 0.088(4) 0.097(4) 0.105(5) 0.026(4) -0.020(4) 0.006(3)
C25 0.084(4) 0.081(4) 0.094(4) 0.042(3) 0.007(3) 0.019(3)
N5 0.241(9) 0.100(5) 0.107(5) 0.016(4) -0.039(5) 0.059(5)
C15 0.130(6) 0.085(4) 0.084(4) 0.005(3) -0.021(4) 0.039(4)
C16 0.146(6) 0.114(5) 0.078(4) 0.021(4) -0.004(4) 0.060(5)
C32 0.083(4) 0.123(5) 0.101(5) 0.051(4) 0.020(4) 0.041(4)
C35 0.090(5) 0.122(5) 0.143(6) 0.050(5) 0.034(5) 0.042(4)
C23 0.131(6) 0.130(6) 0.112(6) 0.063(5) -0.002(5) 0.027(5)
C28 0.124(6) 0.113(5) 0.107(5) 0.016(4) -0.009(5) -0.012(4)
C31 0.080(5) 0.145(6) 0.131(6) 0.056(5) 0.028(4) 0.039(4)
C29 0.147(7) 0.135(6) 0.103(6) 0.020(5) -0.022(5) -0.002(5)
C22 0.169(8) 0.163(7) 0.105(6) 0.048(5) -0.023(6) 0.038(6)
C36 0.156(8) 0.214(10) 0.264(13) 0.146(10) 0.121(9) 0.128(8)
C30 0.119(7) 0.187(9) 0.189(10) 0.082(8) 0.031(7) 0.055(6)
C17 0.192(9) 0.188(9) 0.112(6) 0.033(6) -0.032(6) 0.086(8)
C37 0.66(4) 0.43(3) 0.204(15) 0.099(17) 0.10(2) 0.43(3)
C18 0.096(5) 0.105(5) 0.096(5) 0.012(4) -0.011(4) 0.010(4)
C19 0.105(7) 0.202(10) 0.147(8) -0.026(8) 0.009(6) -0.032(7)
C20 0.124(9) 0.278(17) 0.240(15) -0.081(13) 0.023(9) -0.012(10)
C21 0.36(3) 0.162(12) 0.48(3) -0.005(15) -0.25(2) 0.059(14)

loop_
_atom_type_symbol
_atom_type_description
_atom_type_scat_dispersion_real
_atom_type_scat_dispersion_imag
_atom_type_scat_source
C C 0.0033 0.0016 'International Tables Vol C Tables 4.2.6.8 and 6.1.1.4'
H H 0.0000 0.0000 'International Tables Vol C Tables 4.2.6.8 and 6.1.1.4'
N N 0.0061 0.0033 'International Tables Vol C Tables 4.2.6.8 and 6.1.1.4'
O O 0.0106 0.0060 'International Tables Vol C Tables 4.2.6.8 and 6.1.1.4'
S S 0.1246 0.1234 'International Tables Vol C Tables 4.2.6.8 and 6.1.1.4'
I I -0.4742 1.8119 'International Tables Vol C Tables 4.2.6.8 and 6.1.1.4'

loop_
_geom_angle_atom_site_label_1
_geom_angle_atom_site_label_2
_geom_angle_atom_site_label_3
_geom_angle
_geom_angle_site_symmetry_1
_geom_angle_site_symmetry_3
_geom_angle_publ_flag
O5 S1 O4 119.8(3) . . ?
O5 S1 N4 106.7(2) . . ?
O4 S1 N4 105.6(3) . . ?
O5 S1 C13 108.4(3) . . ?
O4 S1 C13 108.7(2) . . ?
N4 S1 C13 107.0(2) . . ?
C7 N2 C6 128.1(4) . . ?
C7 N2 H2N 115.9 . . ?
C6 N2 H2N 115.9 . . ?
C7 N3 C8 128.2(4) . . ?
C7 N3 H3N 115.9 . . ?
C8 N3 H3N 115.9 . . ?
O1 N1 O2 123.0(5) . . ?
O1 N1 C1 119.2(5) . . ?
O2 N1 C1 117.8(5) . . ?
C14 N4 C18 115.9(5) . . ?
C14 N4 S1 117.7(4) . . ?
C18 N4 S1 117.7(4) . . ?
C25 N6 C33 110.5(4) . . ?
C25 N6 C26 107.2(4) . . ?
C33 N6 C26 110.9(4) . . ?
C25 N6 C34 111.5(4) . . ?
C33 N6 C34 106.3(4) . . ?
C26 N6 C34 110.5(4) . . ?
C4 C6 N2 117.0(4) . . ?
C4 C6 C5 118.7(5) . . ?
N2 C6 C5 124.3(5) . . ?
C3 C4 C6 121.2(5) . . ?
C3 C4 H4 119.4 . . ?
C6 C4 H4 119.4 . . ?
O3 C7 N2 124.6(5) . . ?
O3 C7 N3 124.2(5) . . ?
N2 C7 N3 111.2(4) . . ?
C10 C8 N3 116.3(5) . . ?
C10 C8 C9 119.5(5) . . ?
N3 C8 C9 124.1(4) . . ?
C4 C3 C1 119.2(5) . . ?
C4 C3 H3 120.4 . . ?
C1 C3 H3 120.4 . . ?
C2 C5 C6 120.6(5) . . ?
C2 C5 H5 119.7 . . ?
C6 C5 H5 119.7 . . ?
C1 C2 C5 119.1(5) . . ?
C1 C2 H2A 120.4 . . ?
C5 C2 H2A 120.4 . . ?
C2 C1 C3 121.3(5) . . ?
C2 C1 N1 118.8(5) . . ?
C3 C1 N1 119.9(5) . . ?
C16 O6 N5 108.9(5) . . ?
C12 C9 C8 120.0(5) . . ?
C12 C9 H9 120.0 . . ?
C8 C9 H9 120.0 . . ?
C35 C34 N6 116.6(5) . . ?
C35 C34 H34A 108.1 . . ?
N6 C34 H34A 108.1 . . ?
C35 C34 H34B 108.1 . . ?
N6 C34 H34B 108.1 . . ?
H34A C34 H34B 107.3 . . ?
N5 C14 C15 110.6(6) . . ?
N5 C14 N4 118.8(6) . . ?
C15 C14 N4 130.4(6) . . ?
C11 C10 C8 119.7(5) . . ?
C11 C10 H10 120.1 . . ?
C8 C10 H10 120.1 . . ?
C11 C13 C12 119.5(5) . . ?
C11 C13 S1 120.1(4) . . ?
C12 C13 S1 120.4(4) . . ?
C32 C33 N6 117.2(4) . . ?
C32 C33 H33A 108.0 . . ?
N6 C33 H33A 108.0 . . ?
C32 C33 H33B 108.0 . . ?
N6 C33 H33B 108.0 . . ?
H33A C33 H33B 107.3 . . ?
C9 C12 C13 120.5(5) . . ?
C9 C12 H12 119.8 . . ?
C13 C12 H12 119.8 . . ?
C13 C11 C10 120.8(5) . . ?
C13 C11 H11 119.6 . . ?
C10 C11 H11 119.6 . . ?
C25 C24 C23 112.6(5) . . ?
C25 C24 H24A 109.1 . . ?
C23 C24 H24A 109.1 . . ?
C25 C24 H24B 109.1 . . ?
C23 C24 H24B 109.1 . . ?
H24A C24 H24B 107.8 . . ?
N6 C26 C27 116.0(5) . . ?
N6 C26 H26A 108.3 . . ?
C27 C26 H26A 108.3 . . ?
N6 C26 H26B 108.3 . . ?
C27 C26 H26B 108.3 . . ?
H26A C26 H26B 107.4 . . ?
C28 C27 C26 112.9(6) . . ?
C28 C27 H27A 109.0 . . ?
C26 C27 H27A 109.0 . . ?
C28 C27 H27B 109.0 . . ?
C26 C27 H27B 109.0 . . ?
H27A C27 H27B 107.8 . . ?
N6 C25 C24 114.9(4) . . ?
N6 C25 H25A 108.5 . . ?
C24 C25 H25A 108.5 . . ?
N6 C25 H25B 108.5 . . ?
C24 C25 H25B 108.5 . . ?
H25A C25 H25B 107.5 . . ?
C14 N5 O6 103.6(6) . . ?
C16 C15 C14 110.1(6) . . ?
C16 C15 H15 125.0 . . ?
C14 C15 H15 125.0 . . ?
C15 C16 O6 106.9(6) . . ?
C15 C16 C17 138.6(8) . . ?
O6 C16 C17 114.5(7) . . ?
C33 C32 C31 109.7(5) . . ?
C33 C32 H32A 109.7 . . ?
C31 C32 H32A 109.7 . . ?
C33 C32 H32B 109.7 . . ?
C31 C32 H32B 109.7 . . ?
H32A C32 H32B 108.2 . . ?
C34 C35 C36 106.3(6) . . ?
C34 C35 H35A 110.5 . . ?
C36 C35 H35A 110.5 . . ?
C34 C35 H35B 110.5 . . ?
C36 C35 H35B 110.5 . . ?
H35A C35 H35B 108.7 . . ?
C22 C23 C24 113.2(6) . . ?
C22 C23 H23A 108.9 . . ?
C24 C23 H23A 108.9 . . ?
C22 C23 H23B 108.9 . . ?
C24 C23 H23B 108.9 . . ?
H23A C23 H23B 107.7 . . ?
C27 C28 C29 112.4(6) . . ?
C27 C28 H28A 109.1 . . ?
C29 C28 H28A 109.1 . . ?
C27 C28 H28B 109.1 . . ?
C29 C28 H28B 109.1 . . ?
H28A C28 H28B 107.9 . . ?
C30 C31 C32 113.7(7) . . ?
C30 C31 H31A 108.8 . . ?
C32 C31 H31A 108.8 . . ?
C30 C31 H31B 108.8 . . ?
C32 C31 H31B 108.8 . . ?
H31A C31 H31B 107.7 . . ?
C28 C29 H29A 109.5 . . ?
C28 C29 H29B 109.5 . . ?
H29A C29 H29B 109.5 . . ?
C28 C29 H29C 109.5 . . ?
H29A C29 H29C 109.5 . . ?
H29B C29 H29C 109.5 . . ?
C23 C22 H22A 109.5 . . ?
C23 C22 H22B 109.5 . . ?
H22A C22 H22B 109.5 . . ?
C23 C22 H22C 109.5 . . ?
H22A C22 H22C 109.5 . . ?
H22B C22 H22C 109.5 . . ?
C37 C36 C35 120.4(9) . . ?
C37 C36 H36A 107.2 . . ?
C35 C36 H36A 107.2 . . ?
C37 C36 H36B 107.2 . . ?
C35 C36 H36B 107.2 . . ?
H36A C36 H36B 106.9 . . ?
C31 C30 H30A 109.5 . . ?
C31 C30 H30B 109.5 . . ?
H30A C30 H30B 109.5 . . ?
C31 C30 H30C 109.5 . . ?
H30A C30 H30C 109.5 . . ?
H30B C30 H30C 109.5 . . ?
C16 C17 H17A 109.5 . . ?
C16 C17 H17B 109.5 . . ?
H17A C17 H17B 109.5 . . ?
C16 C17 H17C 109.5 . . ?
H17A C17 H17C 109.5 . . ?
H17B C17 H17C 109.5 . . ?
C36 C37 H37A 109.5 . . ?
C36 C37 H37B 109.5 . . ?
H37A C37 H37B 109.5 . . ?
C36 C37 H37C 109.5 . . ?
H37A C37 H37C 109.5 . . ?
H37B C37 H37C 109.5 . . ?
C19 C18 N4 110.9(6) . . ?
C19 C18 H18A 109.5 . . ?
N4 C18 H18A 109.5 . . ?
C19 C18 H18B 109.5 . . ?
N4 C18 H18B 109.5 . . ?
H18A C18 H18B 108.0 . . ?
C20 C19 C18 125.8(10) . . ?
C20 C19 H19A 105.9 . . ?
C18 C19 H19A 105.9 . . ?
C20 C19 H19B 105.9 . . ?
C18 C19 H19B 105.9 . . ?
H19A C19 H19B 106.2 . . ?
C19 C20 C21 107.5(14) . . ?
C19 C20 H20A 110.2 . . ?
C21 C20 H20A 110.2 . . ?
C19 C20 H20B 110.2 . . ?
C21 C20 H20B 110.2 . . ?
H20A C20 H20B 108.5 . . ?
C20 C21 H21A 109.5 . . ?
C20 C21 H21B 109.5 . . ?
H21A C21 H21B 109.5 . . ?
C20 C21 H21C 109.5 . . ?
H21A C21 H21C 109.5 . . ?
H21B C21 H21C 109.5 . . ?

loop_
_geom_bond_atom_site_label_1
_geom_bond_atom_site_label_2
_geom_bond_distance
_geom_bond_site_symmetry_2
_geom_bond_publ_flag
S1 O5 1.414(4) . ?
S1 O4 1.417(4) . ?
S1 N4 1.642(4) . ?
S1 C13 1.743(5) . ?
O3 C7 1.198(6) . ?
N2 C7 1.366(6) . ?
N2 C6 1.387(6) . ?
N2 H2N 0.8600 . ?
N3 C7 1.377(6) . ?
N3 C8 1.387(6) . ?
N3 H3N 0.8600 . ?
O1 N1 1.224(6) . ?
O2 N1 1.227(6) . ?
N1 C1 1.455(7) . ?
N4 C14 1.386(7) . ?
N4 C18 1.509(7) . ?
N6 C25 1.501(7) . ?
N6 C33 1.515(6) . ?
N6 C26 1.520(7) . ?
N6 C34 1.529(7) . ?
C6 C4 1.382(7) . ?
C6 C5 1.388(7) . ?
C4 C3 1.360(7) . ?
C4 H4 0.9300 . ?
C8 C10 1.387(7) . ?
C8 C9 1.390(7) . ?
C3 C1 1.376(7) . ?
C3 H3 0.9300 . ?
C5 C2 1.374(7) . ?
C5 H5 0.9300 . ?
C2 C1 1.369(7) . ?
C2 H2A 0.9300 . ?
O6 C16 1.374(9) . ?
O6 N5 1.416(8) . ?
C9 C12 1.376(7) . ?
C9 H9 0.9300 . ?
C34 C35 1.489(8) . ?
C34 H34A 0.9700 . ?
C34 H34B 0.9700 . ?
C14 N5 1.296(8) . ?
C14 C15 1.382(8) . ?
C10 C11 1.382(8) . ?
C10 H10 0.9300 . ?
C13 C11 1.373(7) . ?
C13 C12 1.383(7) . ?
C33 C32 1.491(8) . ?
C33 H33A 0.9700 . ?
C33 H33B 0.9700 . ?
C12 H12 0.9300 . ?
C11 H11 0.9300 . ?
C24 C25 1.504(8) . ?
C24 C23 1.514(9) . ?
C24 H24A 0.9700 . ?
C24 H24B 0.9700 . ?
C26 C27 1.524(9) . ?
C26 H26A 0.9700 . ?
C26 H26B 0.9700 . ?
C27 C28 1.494(9) . ?
C27 H27A 0.9700 . ?
C27 H27B 0.9700 . ?
C25 H25A 0.9700 . ?
C25 H25B 0.9700 . ?
C15 C16 1.259(9) . ?
C15 H15 0.9300 . ?
C16 C17 1.494(10) . ?
C32 C31 1.521(9) . ?
C32 H32A 0.9700 . ?
C32 H32B 0.9700 . ?
C35 C36 1.573(11) . ?
C35 H35A 0.9700 . ?
C35 H35B 0.9700 . ?
C23 C22 1.500(10) . ?
C23 H23A 0.9700 . ?
C23 H23B 0.9700 . ?
C28 C29 1.506(10) . ?
C28 H28A 0.9700 . ?
C28 H28B 0.9700 . ?
C31 C30 1.437(11) . ?
C31 H31A 0.9700 . ?
C31 H31B 0.9700 . ?
C29 H29A 0.9600 . ?
C29 H29B 0.9600 . ?
C29 H29C 0.9600 . ?
C22 H22A 0.9600 . ?
C22 H22B 0.9600 . ?
C22 H22C 0.9600 . ?
C36 C37 1.395(13) . ?
C36 H36A 0.9700 . ?
C36 H36B 0.9700 . ?
C30 H30A 0.9600 . ?
C30 H30B 0.9600 . ?
C30 H30C 0.9600 . ?
C17 H17A 0.9600 . ?
C17 H17B 0.9600 . ?
C17 H17C 0.9600 . ?
C37 H37A 0.9600 . ?
C37 H37B 0.9600 . ?
C37 H37C 0.9600 . ?
C18 C19 1.478(11) . ?
C18 H18A 0.9700 . ?
C18 H18B 0.9700 . ?
C19 C20 1.399(13) . ?
C19 H19A 0.9700 . ?
C19 H19B 0.9700 . ?
C20 C21 1.594(12) . ?
C20 H20A 0.9700 . ?
C20 H20B 0.9700 . ?
C21 H21A 0.9600 . ?
C21 H21B 0.9600 . ?
C21 H21C 0.9600 . ?
